data_7007649
loop_
_publ_author_name
'Konu, Jari'
'Chivers, Tristram'

_publ_section_title
;
 Synthesis, spectroscopic and structural characterization of tertiary
 phosphine tellurium dihalides Et3PTeX2(X = Cl, Br, I).
;
_journal_issue 32
_journal_name_full 'Dalton transactions (Cambridge, England : 2003)'
_journal_page_first 3941
_journal_page_last 3946
_journal_paper_doi 10.1039/b608133a
_journal_year 2006
_chemical_formula_moiety '2(C12 H31 O2 P2), I4 Te'
_chemical_formula_sum 'C24 H62 I4 O4 P4 Te'
_chemical_formula_weight 1173.82
_chemical_name_systematic
;
?
;
_space_group_IT_number 2
_symmetry_cell_setting triclinic
_symmetry_space_group_name_Hall '-P 1'
_symmetry_space_group_name_H-M 'P -1'
_atom_sites_solution_hydrogens geom
_atom_sites_solution_primary direct
_atom_sites_solution_secondary difmap
_audit_creation_method SHELXL-97
_cell_angle_alpha 93.47(3)
_cell_angle_beta 91.30(3)
_cell_angle_gamma 104.45(3)
_cell_formula_units_Z 2
_cell_length_a 10.548(2)
_cell_length_b 11.297(2)
_cell_length_c 18.344(4)
_cell_measurement_reflns_used 14415
_cell_measurement_temperature 173(2)
_cell_measurement_theta_max 25.02
_cell_measurement_theta_min 2.36
_cell_volume 2111.2(8)
_computing_cell_refinement 'HKL Scalepack (Otwinowski & Minor 1997)'
_computing_data_collection 'Collect (Nonius BV, 1997-2000)'
_computing_data_reduction DENZO-SMN
_computing_molecular_graphics 'DIAMOND (Brandenburg & Berndt, 1999)'
_computing_publication_material 'WinGX v1.70-01 (L. J. Farrugia)'
_computing_structure_refinement 'SHELXL-97 (Sheldrick, 1997)'
_computing_structure_solution 'SHELXS-97 (Sheldrick, 1997)'
_diffrn_ambient_temperature 173(2)
_diffrn_measured_fraction_theta_full 0.994
_diffrn_measured_fraction_theta_max 0.994
_diffrn_measurement_device_type 'KappaCCD (Nonius, FR540C)'
_diffrn_measurement_method 'phi\omega scans'
_diffrn_radiation_monochromator 'horizonally mounted graphite crystal'
_diffrn_radiation_source 'Enraf Nonius FR590D, fine-focus sealed tube'
_diffrn_radiation_type MoK\a
_diffrn_radiation_wavelength 0.71073
_diffrn_reflns_av_R_equivalents 0.0234
_diffrn_reflns_av_sigmaI/netI 0.0313
_diffrn_reflns_limit_h_max 12
_diffrn_reflns_limit_h_min -12
_diffrn_reflns_limit_k_max 13
_diffrn_reflns_limit_k_min -13
_diffrn_reflns_limit_l_max 21
_diffrn_reflns_limit_l_min -21
_diffrn_reflns_number 14415
_diffrn_reflns_theta_full 25.02
_diffrn_reflns_theta_max 25.02
_diffrn_reflns_theta_min 2.36
_diffrn_standards_number 0
_exptl_absorpt_coefficient_mu 3.805
_exptl_absorpt_correction_T_max 0.5812
_exptl_absorpt_correction_T_min 0.5166
_exptl_absorpt_correction_type integration
_exptl_absorpt_process_details 'SADABS (SHELXTL-NT v5.1, Bruker)'
_exptl_crystal_colour red
_exptl_crystal_density_diffrn 1.847
_exptl_crystal_density_method 'not measured'
_exptl_crystal_description block
_exptl_crystal_F_000 1124
_exptl_crystal_size_max 0.20
_exptl_crystal_size_mid 0.16
_exptl_crystal_size_min 0.16
_refine_diff_density_max 1.186
_refine_diff_density_min -1.031
_refine_diff_density_rms 0.102
_refine_ls_extinction_method none
_refine_ls_goodness_of_fit_ref 1.055
_refine_ls_hydrogen_treatment constr
_refine_ls_matrix_type full
_refine_ls_number_parameters 349
_refine_ls_number_reflns 7429
_refine_ls_number_restraints 5
_refine_ls_restrained_S_all 1.055
_refine_ls_R_factor_all 0.0341
_refine_ls_R_factor_gt 0.0264
_refine_ls_shift/su_max 0.001
_refine_ls_shift/su_mean 0.000
_refine_ls_structure_factor_coef Fsqd
_refine_ls_weighting_details 'calc w=1/[\s^2^(Fo^2^)+(0.0234P)^2^+2.8707P] where P=(Fo^2^+2Fc^2^)/3'
_refine_ls_weighting_scheme calc
_refine_ls_wR_factor_gt 0.0587
_refine_ls_wR_factor_ref 0.0621
_reflns_number_gt 6407
_reflns_number_total 7429
_reflns_threshold_expression >2sigma(I)
_cod_data_source_file b608133a.txt
_cod_data_source_block 2b
_cod_database_code 7007649

loop_
_symmetry_equiv_pos_as_xyz
'x, y, z'
'-x, -y, -z'

loop_
_atom_site_label
_atom_site_type_symbol
_atom_site_fract_x
_atom_site_fract_y
_atom_site_fract_z
_atom_site_U_iso_or_equiv
_atom_site_adp_type
_atom_site_occupancy
_atom_site_symmetry_multiplicity
_atom_site_calc_flag
_atom_site_refinement_flags
_atom_site_disorder_assembly
_atom_site_disorder_group
I1 I 0.33089(2) 0.67315(2) 0.491183(14) 0.03296(7) Uani 1 1 d . . .
I2 I 0.38410(3) 0.41368(3) 0.639620(14) 0.03854(8) Uani 1 1 d . . .
I3 I -0.09976(3) 0.46670(2) 0.149457(13) 0.03284(7) Uani 1 1 d . . .
I4 I 0.16426(2) 0.32486(2) 0.021934(14) 0.03099(7) Uani 1 1 d . . .
Te1 Te 0.5000 0.5000 0.5000 0.02346(8) Uani 1 2 d S . .
Te2 Te 0.0000 0.5000 0.0000 0.02220(8) Uani 1 2 d S . .
P1 P 0.48013(10) 1.03553(9) 0.30764(6) 0.0312(2) Uani 1 1 d . . .
P2 P 0.41433(9) 0.72956(8) 0.11869(5) 0.0254(2) Uani 1 1 d . . .
P3 P 0.09131(9) 0.27951(8) 0.37553(5) 0.0233(2) Uani 1 1 d . . .
P4 P -0.08268(11) -0.02826(9) 0.18984(5) 0.0319(2) Uani 1 1 d . . .
O1 O 0.3873(3) 0.9829(3) 0.24094(15) 0.0391(7) Uani 1 1 d D . .
H1 H 0.411(10) 0.938(8) 0.209(4) 0.047 Uiso 0.50 1 d PD . .
O2 O 0.4574(3) 0.8656(2) 0.14246(16) 0.0395(7) Uani 1 1 d D . .
H2 H 0.444(10) 0.905(8) 0.179(4) 0.047 Uiso 0.50 1 d PD . .
O3 O 0.0648(3) 0.1447(2) 0.34742(15) 0.0341(6) Uani 1 1 d D . .
H3 H 0.010(8) 0.122(9) 0.317(4) 0.041 Uiso 0.50 1 d PD . .
O4 O -0.1059(3) 0.0509(3) 0.25595(16) 0.0432(7) Uani 1 1 d D . .
H4 H -0.042(8) 0.090(8) 0.285(4) 0.052 Uiso 0.50 1 d PD . .
C1 C 0.5564(5) 0.9224(4) 0.3398(2) 0.0446(11) Uani 1 1 d . . .
H1A H 0.4871 0.8525 0.3547 0.053 Uiso 1 1 calc R . .
H1B H 0.6013 0.8917 0.2987 0.053 Uiso 1 1 calc R . .
C2 C 0.6545(5) 0.9665(5) 0.4031(3) 0.0622(15) Uani 1 1 d . . .
H2A H 0.6913 0.8991 0.4168 0.093 Uiso 1 1 calc R . .
H2B H 0.6107 0.9945 0.4449 0.093 Uiso 1 1 calc R . .
H2C H 0.7250 1.0344 0.3887 0.093 Uiso 1 1 calc R . .
C3 C 0.3827(4) 1.0830(4) 0.3766(2) 0.0356(9) Uani 1 1 d . . .
H3A H 0.4401 1.1195 0.4199 0.043 Uiso 1 1 calc R . .
H3B H 0.3446 1.1475 0.3580 0.043 Uiso 1 1 calc R . .
C4 C 0.2733(4) 0.9807(4) 0.4001(2) 0.0439(11) Uani 1 1 d . . .
H4A H 0.2234 1.0132 0.4373 0.066 Uiso 1 1 calc R . .
H4B H 0.3103 0.9178 0.4206 0.066 Uiso 1 1 calc R . .
H4C H 0.2153 0.9445 0.3578 0.066 Uiso 1 1 calc R . .
C5 C 0.6061(4) 1.1658(4) 0.2862(2) 0.0440(11) Uani 1 1 d . . .
H5A H 0.6520 1.2064 0.3322 0.053 Uiso 1 1 calc R . .
H5B H 0.6708 1.1373 0.2561 0.053 Uiso 1 1 calc R . .
C6 C 0.5562(5) 1.2587(5) 0.2457(3) 0.0608(14) Uani 1 1 d . . .
H6A H 0.6299 1.3272 0.2357 0.091 Uiso 1 1 calc R . .
H6B H 0.4938 1.2892 0.2757 0.091 Uiso 1 1 calc R . .
H6C H 0.5124 1.2200 0.1995 0.091 Uiso 1 1 calc R . .
C7 C 0.5455(4) 0.6603(4) 0.1398(2) 0.0320(9) Uani 1 1 d . . .
H7A H 0.6248 0.7045 0.1156 0.038 Uiso 1 1 calc R . .
H7B H 0.5648 0.6721 0.1931 0.038 Uiso 1 1 calc R . .
C8 C 0.5203(4) 0.5244(4) 0.1172(3) 0.0419(10) Uani 1 1 d . . .
H8A H 0.5970 0.4954 0.1309 0.063 Uiso 1 1 calc R . .
H8B H 0.5039 0.5114 0.0641 0.063 Uiso 1 1 calc R . .
H8C H 0.4437 0.4789 0.1419 0.063 Uiso 1 1 calc R . .
C9 C 0.2700(4) 0.6517(3) 0.1623(2) 0.0283(8) Uani 1 1 d . . .
H9A H 0.1959 0.6841 0.1459 0.034 Uiso 1 1 calc R . .
H9B H 0.2493 0.5636 0.1458 0.034 Uiso 1 1 calc R . .
C10 C 0.2801(4) 0.6634(4) 0.2456(2) 0.0337(9) Uani 1 1 d . . .
H10A H 0.1974 0.6184 0.2650 0.051 Uiso 1 1 calc R . .
H10B H 0.2980 0.7500 0.2627 0.051 Uiso 1 1 calc R . .
H10C H 0.3515 0.6293 0.2626 0.051 Uiso 1 1 calc R . .
C11 C 0.3774(4) 0.7106(3) 0.0226(2) 0.0310(9) Uani 1 1 d . . .
H11A H 0.3598 0.6225 0.0066 0.037 Uiso 1 1 calc R . .
H11B H 0.2967 0.7375 0.0124 0.037 Uiso 1 1 calc R . .
C12 C 0.4875(5) 0.7825(5) -0.0219(2) 0.0472(11) Uani 1 1 d . . .
H12A H 0.4618 0.7687 -0.0740 0.071 Uiso 1 1 calc R . .
H12B H 0.5672 0.7550 -0.0130 0.071 Uiso 1 1 calc R . .
H12C H 0.5041 0.8701 -0.0072 0.071 Uiso 1 1 calc R . .
C13 C 0.1266(4) 0.2919(3) 0.47183(19) 0.0303(9) Uani 1 1 d . . .
H13A H 0.2094 0.2681 0.4811 0.036 Uiso 1 1 calc R . .
H13B H 0.1400 0.3785 0.4902 0.036 Uiso 1 1 calc R . .
C14 C 0.0190(5) 0.2127(5) 0.5145(2) 0.0503(12) Uani 1 1 d . . .
H14A H 0.0444 0.2233 0.5666 0.075 Uiso 1 1 calc R . .
H14B H 0.0062 0.1265 0.4974 0.075 Uiso 1 1 calc R . .
H14C H -0.0628 0.2373 0.5068 0.075 Uiso 1 1 calc R . .
C15 C -0.0479(4) 0.3382(3) 0.3558(2) 0.0319(9) Uani 1 1 d . . .
H15A H -0.0685 0.3256 0.3025 0.038 Uiso 1 1 calc R . .
H15B H -0.1241 0.2899 0.3807 0.038 Uiso 1 1 calc R . .
C16 C -0.0303(4) 0.4736(4) 0.3788(2) 0.0386(10) Uani 1 1 d . . .
H16A H -0.1106 0.4978 0.3663 0.058 Uiso 1 1 calc R . .
H16B H 0.0430 0.5228 0.3533 0.058 Uiso 1 1 calc R . .
H16C H -0.0119 0.4871 0.4317 0.058 Uiso 1 1 calc R . .
C17 C 0.2328(4) 0.3698(3) 0.33472(19) 0.0267(8) Uani 1 1 d . . .
H17A H 0.2408 0.4575 0.3485 0.032 Uiso 1 1 calc R . .
H17B H 0.3120 0.3487 0.3544 0.032 Uiso 1 1 calc R . .
C18 C 0.2271(4) 0.3501(4) 0.2517(2) 0.0393(10) Uani 1 1 d . . .
H18A H 0.3063 0.4015 0.2322 0.059 Uiso 1 1 calc R . .
H18B H 0.1498 0.3724 0.2318 0.059 Uiso 1 1 calc R . .
H18C H 0.2214 0.2638 0.2377 0.059 Uiso 1 1 calc R . .
C19 C -0.1106(4) -0.1846(4) 0.2105(2) 0.0395(10) Uani 1 1 d . . .
H19A H -0.2014 -0.2135 0.2267 0.047 Uiso 1 1 calc R . .
H19B H -0.1020 -0.2346 0.1656 0.047 Uiso 1 1 calc R . .
C20 C -0.0159(5) -0.2042(4) 0.2697(3) 0.0574(13) Uani 1 1 d . . .
H20A H -0.0355 -0.2913 0.2789 0.086 Uiso 1 1 calc R . .
H20B H -0.0253 -0.1564 0.3148 0.086 Uiso 1 1 calc R . .
H20C H 0.0741 -0.1775 0.2536 0.086 Uiso 1 1 calc R . .
C21 C 0.0813(4) 0.0258(4) 0.1606(2) 0.0417(10) Uani 1 1 d . . .
H21A H 0.0935 0.1114 0.1472 0.050 Uiso 1 1 calc R . .
H21B H 0.1426 0.0269 0.2025 0.050 Uiso 1 1 calc R . .
C22 C 0.1188(5) -0.0486(5) 0.0962(3) 0.0584(13) Uani 1 1 d . . .
H22A H 0.2097 -0.0121 0.0843 0.088 Uiso 1 1 calc R . .
H22B H 0.0608 -0.0483 0.0538 0.088 Uiso 1 1 calc R . .
H22C H 0.1100 -0.1330 0.1092 0.088 Uiso 1 1 calc R . .
C23 C -0.1986(4) -0.0241(4) 0.1181(2) 0.0389(10) Uani 1 1 d . . .
H23A H -0.1817 -0.0737 0.0748 0.047 Uiso 1 1 calc R . .
H23B H -0.2876 -0.0625 0.1340 0.047 Uiso 1 1 calc R . .
C24 C -0.1954(5) 0.1031(4) 0.0960(3) 0.0513(12) Uani 1 1 d . . .
H24A H -0.2613 0.0981 0.0567 0.077 Uiso 1 1 calc R . .
H24B H -0.1083 0.1413 0.0789 0.077 Uiso 1 1 calc R . .
H24C H -0.2144 0.1525 0.1382 0.077 Uiso 1 1 calc R . .

loop_
_atom_site_aniso_label
_atom_site_aniso_U_11
_atom_site_aniso_U_22
_atom_site_aniso_U_33
_atom_site_aniso_U_23
_atom_site_aniso_U_13
_atom_site_aniso_U_12
I1 0.03189(15) 0.02874(14) 0.04055(16) -0.00001(11) 0.00047(11) 0.01259(11)
I2 0.03570(16) 0.05241(17) 0.03091(15) 0.00904(12) 0.00268(11) 0.01587(13)
I3 0.03168(15) 0.03916(15) 0.02786(14) 0.00345(11) 0.00440(11) 0.00867(11)
I4 0.02900(14) 0.02960(14) 0.03575(15) -0.00041(11) 0.00010(11) 0.01067(11)
Te1 0.02094(18) 0.02368(17) 0.02444(18) -0.00211(13) -0.00428(13) 0.00446(13)
Te2 0.01760(17) 0.02304(17) 0.02381(17) -0.00257(13) -0.00185(13) 0.00232(13)
P1 0.0343(6) 0.0269(5) 0.0324(6) -0.0037(4) 0.0000(4) 0.0090(4)
P2 0.0251(5) 0.0237(5) 0.0253(5) -0.0018(4) 0.0007(4) 0.0034(4)
P3 0.0248(5) 0.0214(5) 0.0227(5) -0.0007(4) -0.0027(4) 0.0047(4)
P4 0.0364(6) 0.0280(5) 0.0310(6) -0.0077(4) -0.0080(4) 0.0109(4)
O1 0.0436(18) 0.0358(16) 0.0378(17) -0.0095(13) -0.0069(14) 0.0134(13)
O2 0.0473(18) 0.0235(14) 0.0416(17) -0.0081(12) 0.0121(14) -0.0013(13)
O3 0.0388(18) 0.0230(14) 0.0383(17) -0.0045(12) -0.0085(13) 0.0058(12)
O4 0.0431(19) 0.0446(18) 0.0404(18) -0.0191(14) -0.0082(14) 0.0140(15)
C1 0.049(3) 0.039(2) 0.050(3) -0.007(2) -0.008(2) 0.023(2)
C2 0.073(4) 0.063(3) 0.055(3) -0.003(3) -0.026(3) 0.029(3)
C3 0.034(2) 0.031(2) 0.040(2) -0.0026(18) -0.0008(18) 0.0080(18)
C4 0.036(3) 0.051(3) 0.045(3) 0.008(2) 0.003(2) 0.008(2)
C5 0.036(3) 0.047(3) 0.047(3) -0.001(2) 0.009(2) 0.008(2)
C6 0.064(4) 0.051(3) 0.068(3) 0.021(3) 0.020(3) 0.011(3)
C7 0.022(2) 0.044(2) 0.028(2) 0.0024(18) -0.0009(16) 0.0065(17)
C8 0.036(2) 0.041(2) 0.054(3) 0.010(2) 0.008(2) 0.018(2)
C9 0.025(2) 0.0281(19) 0.032(2) -0.0001(16) -0.0028(16) 0.0077(16)
C10 0.037(2) 0.031(2) 0.033(2) 0.0010(17) 0.0065(18) 0.0071(18)
C11 0.034(2) 0.033(2) 0.029(2) 0.0032(17) -0.0011(17) 0.0122(18)
C12 0.046(3) 0.065(3) 0.036(2) 0.013(2) 0.010(2) 0.020(2)
C13 0.033(2) 0.032(2) 0.024(2) 0.0034(16) -0.0032(16) 0.0055(17)
C14 0.050(3) 0.064(3) 0.036(3) 0.016(2) 0.008(2) 0.010(2)
C15 0.026(2) 0.035(2) 0.036(2) 0.0018(17) -0.0016(17) 0.0085(17)
C16 0.039(3) 0.036(2) 0.047(3) 0.0064(19) 0.011(2) 0.0187(19)
C17 0.027(2) 0.0243(19) 0.028(2) 0.0014(15) 0.0000(16) 0.0051(16)
C18 0.048(3) 0.036(2) 0.033(2) 0.0041(18) 0.0086(19) 0.008(2)
C19 0.044(3) 0.033(2) 0.039(2) -0.0049(18) -0.0094(19) 0.0065(19)
C20 0.074(4) 0.046(3) 0.051(3) 0.009(2) -0.017(3) 0.014(3)
C21 0.045(3) 0.041(2) 0.036(2) -0.0072(19) -0.006(2) 0.008(2)
C22 0.045(3) 0.073(4) 0.054(3) -0.011(3) 0.005(2) 0.012(3)
C23 0.038(2) 0.036(2) 0.042(2) -0.0023(19) -0.0063(19) 0.0095(19)
C24 0.062(3) 0.044(3) 0.053(3) 0.008(2) -0.004(2) 0.023(2)

loop_
_atom_type_symbol
_atom_type_description
_atom_type_scat_dispersion_real
_atom_type_scat_dispersion_imag
_atom_type_scat_source
C C 0.0033 0.0016 'International Tables Vol C Tables 4.2.6.8 and 6.1.1.4'
H H 0.0000 0.0000 'International Tables Vol C Tables 4.2.6.8 and 6.1.1.4'
O O 0.0106 0.0060 'International Tables Vol C Tables 4.2.6.8 and 6.1.1.4'
P P 0.1023 0.0942 'International Tables Vol C Tables 4.2.6.8 and 6.1.1.4'
Te Te -0.5308 1.6751 'International Tables Vol C Tables 4.2.6.8 and 6.1.1.4'
I I -0.4742 1.8119 'International Tables Vol C Tables 4.2.6.8 and 6.1.1.4'

loop_
_geom_angle_atom_site_label_1
_geom_angle_atom_site_label_2
_geom_angle_atom_site_label_3
_geom_angle
_geom_angle_site_symmetry_1
_geom_angle_site_symmetry_3
_geom_angle_publ_flag
I1 Te1 I1 180.0 2_666 . ?
I1 Te1 I2 88.75(3) 2_666 . ?
I1 Te1 I2 91.25(3) . . ?
I1 Te1 I2 91.25(3) 2_666 2_666 ?
I1 Te1 I2 88.75(3) . 2_666 ?
I2 Te1 I2 180.0 . 2_666 ?
I3 Te2 I3 180.0 . 2_565 ?
I3 Te2 I4 90.60(3) . . ?
I3 Te2 I4 89.40(3) 2_565 . ?
I3 Te2 I4 89.40(3) . 2_565 ?
I3 Te2 I4 90.60(3) 2_565 2_565 ?
I4 Te2 I4 180.0 . 2_565 ?
O1 P1 C3 106.81(19) . . ?
O1 P1 C5 111.6(2) . . ?
C3 P1 C5 108.6(2) . . ?
O1 P1 C1 110.77(18) . . ?
C3 P1 C1 110.7(2) . . ?
C5 P1 C1 108.3(2) . . ?
O2 P2 C11 109.53(18) . . ?
O2 P2 C9 112.80(17) . . ?
C11 P2 C9 106.96(18) . . ?
O2 P2 C7 108.75(18) . . ?
C11 P2 C7 109.58(18) . . ?
C9 P2 C7 109.18(18) . . ?
O3 P3 C13 109.06(17) . . ?
O3 P3 C17 110.69(17) . . ?
C13 P3 C17 106.84(18) . . ?
O3 P3 C15 110.37(17) . . ?
C13 P3 C15 110.25(19) . . ?
C17 P3 C15 109.58(18) . . ?
O4 P4 C19 110.93(19) . . ?
O4 P4 C23 108.92(19) . . ?
C19 P4 C23 106.4(2) . . ?
O4 P4 C21 110.22(19) . . ?
C19 P4 C21 109.7(2) . . ?
C23 P4 C21 110.6(2) . . ?
P1 O1 H1 119(7) . . ?
P2 O2 H2 132(7) . . ?
P3 O3 H3 117(7) . . ?
P4 O4 H4 121(7) . . ?
C2 C1 P1 115.1(3) . . ?
C2 C1 H1A 108.5 . . ?
P1 C1 H1A 108.5 . . ?
C2 C1 H1B 108.5 . . ?
P1 C1 H1B 108.5 . . ?
H1A C1 H1B 107.5 . . ?
C1 C2 H2A 109.5 . . ?
C1 C2 H2B 109.5 . . ?
H2A C2 H2B 109.5 . . ?
C1 C2 H2C 109.5 . . ?
H2A C2 H2C 109.5 . . ?
H2B C2 H2C 109.5 . . ?
C4 C3 P1 113.8(3) . . ?
C4 C3 H3A 108.8 . . ?
P1 C3 H3A 108.8 . . ?
C4 C3 H3B 108.8 . . ?
P1 C3 H3B 108.8 . . ?
H3A C3 H3B 107.7 . . ?
C3 C4 H4A 109.5 . . ?
C3 C4 H4B 109.5 . . ?
H4A C4 H4B 109.5 . . ?
C3 C4 H4C 109.5 . . ?
H4A C4 H4C 109.5 . . ?
H4B C4 H4C 109.5 . . ?
C6 C5 P1 113.8(3) . . ?
C6 C5 H5A 108.8 . . ?
P1 C5 H5A 108.8 . . ?
C6 C5 H5B 108.8 . . ?
P1 C5 H5B 108.8 . . ?
H5A C5 H5B 107.7 . . ?
C5 C6 H6A 109.5 . . ?
C5 C6 H6B 109.5 . . ?
H6A C6 H6B 109.5 . . ?
C5 C6 H6C 109.5 . . ?
H6A C6 H6C 109.5 . . ?
H6B C6 H6C 109.5 . . ?
C8 C7 P2 115.6(3) . . ?
C8 C7 H7A 108.4 . . ?
P2 C7 H7A 108.4 . . ?
C8 C7 H7B 108.4 . . ?
P2 C7 H7B 108.4 . . ?
H7A C7 H7B 107.4 . . ?
C7 C8 H8A 109.5 . . ?
C7 C8 H8B 109.5 . . ?
H8A C8 H8B 109.5 . . ?
C7 C8 H8C 109.5 . . ?
H8A C8 H8C 109.5 . . ?
H8B C8 H8C 109.5 . . ?
C10 C9 P2 114.7(3) . . ?
C10 C9 H9A 108.6 . . ?
P2 C9 H9A 108.6 . . ?
C10 C9 H9B 108.6 . . ?
P2 C9 H9B 108.6 . . ?
H9A C9 H9B 107.6 . . ?
C9 C10 H10A 109.5 . . ?
C9 C10 H10B 109.5 . . ?
H10A C10 H10B 109.5 . . ?
C9 C10 H10C 109.5 . . ?
H10A C10 H10C 109.5 . . ?
H10B C10 H10C 109.5 . . ?
C12 C11 P2 113.1(3) . . ?
C12 C11 H11A 109.0 . . ?
P2 C11 H11A 109.0 . . ?
C12 C11 H11B 109.0 . . ?
P2 C11 H11B 109.0 . . ?
H11A C11 H11B 107.8 . . ?
C11 C12 H12A 109.5 . . ?
C11 C12 H12B 109.5 . . ?
H12A C12 H12B 109.5 . . ?
C11 C12 H12C 109.5 . . ?
H12A C12 H12C 109.5 . . ?
H12B C12 H12C 109.5 . . ?
C14 C13 P3 113.5(3) . . ?
C14 C13 H13A 108.9 . . ?
P3 C13 H13A 108.9 . . ?
C14 C13 H13B 108.9 . . ?
P3 C13 H13B 108.9 . . ?
H13A C13 H13B 107.7 . . ?
C13 C14 H14A 109.5 . . ?
C13 C14 H14B 109.5 . . ?
H14A C14 H14B 109.5 . . ?
C13 C14 H14C 109.5 . . ?
H14A C14 H14C 109.5 . . ?
H14B C14 H14C 109.5 . . ?
C16 C15 P3 114.9(3) . . ?
C16 C15 H15A 108.6 . . ?
P3 C15 H15A 108.6 . . ?
C16 C15 H15B 108.6 . . ?
P3 C15 H15B 108.6 . . ?
H15A C15 H15B 107.5 . . ?
C15 C16 H16A 109.5 . . ?
C15 C16 H16B 109.5 . . ?
H16A C16 H16B 109.5 . . ?
C15 C16 H16C 109.5 . . ?
H16A C16 H16C 109.5 . . ?
H16B C16 H16C 109.5 . . ?
C18 C17 P3 112.8(3) . . ?
C18 C17 H17A 109.0 . . ?
P3 C17 H17A 109.0 . . ?
C18 C17 H17B 109.0 . . ?
P3 C17 H17B 109.0 . . ?
H17A C17 H17B 107.8 . . ?
C17 C18 H18A 109.5 . . ?
C17 C18 H18B 109.5 . . ?
H18A C18 H18B 109.5 . . ?
C17 C18 H18C 109.5 . . ?
H18A C18 H18C 109.5 . . ?
H18B C18 H18C 109.5 . . ?
C20 C19 P4 112.8(3) . . ?
C20 C19 H19A 109.0 . . ?
P4 C19 H19A 109.0 . . ?
C20 C19 H19B 109.0 . . ?
P4 C19 H19B 109.0 . . ?
H19A C19 H19B 107.8 . . ?
C19 C20 H20A 109.5 . . ?
C19 C20 H20B 109.5 . . ?
H20A C20 H20B 109.5 . . ?
C19 C20 H20C 109.5 . . ?
H20A C20 H20C 109.5 . . ?
H20B C20 H20C 109.5 . . ?
C22 C21 P4 115.5(3) . . ?
C22 C21 H21A 108.4 . . ?
P4 C21 H21A 108.4 . . ?
C22 C21 H21B 108.4 . . ?
P4 C21 H21B 108.4 . . ?
H21A C21 H21B 107.5 . . ?
C21 C22 H22A 109.5 . . ?
C21 C22 H22B 109.5 . . ?
H22A C22 H22B 109.5 . . ?
C21 C22 H22C 109.5 . . ?
H22A C22 H22C 109.5 . . ?
H22B C22 H22C 109.5 . . ?
C24 C23 P4 114.2(3) . . ?
C24 C23 H23A 108.7 . . ?
P4 C23 H23A 108.7 . . ?
C24 C23 H23B 108.7 . . ?
P4 C23 H23B 108.7 . . ?
H23A C23 H23B 107.6 . . ?
C23 C24 H24A 109.5 . . ?
C23 C24 H24B 109.5 . . ?
H24A C24 H24B 109.5 . . ?
C23 C24 H24C 109.5 . . ?
H24A C24 H24C 109.5 . . ?
H24B C24 H24C 109.5 . . ?

loop_
_geom_bond_atom_site_label_1
_geom_bond_atom_site_label_2
_geom_bond_distance
_geom_bond_site_symmetry_2
_geom_bond_publ_flag
I1 Te1 2.9667(8) . ?
I2 Te1 2.9756(9) . ?
I3 Te2 2.9703(8) . ?
I4 Te2 2.9756(8) . ?
P1 O1 1.542(3) . ?
P1 C3 1.788(4) . ?
P1 C5 1.790(4) . ?
P1 C1 1.791(4) . ?
P2 O2 1.523(3) . ?
P2 C11 1.786(4) . ?
P2 C9 1.790(4) . ?
P2 C7 1.796(4) . ?
P3 O3 1.532(3) . ?
P3 C13 1.787(4) . ?
P3 C17 1.792(4) . ?
P3 C15 1.794(4) . ?
P4 O4 1.524(3) . ?
P4 C19 1.782(4) . ?
P4 C23 1.786(4) . ?
P4 C21 1.791(4) . ?
O1 H1 0.83(5) . ?
O2 H2 0.81(5) . ?
O3 H3 0.77(4) . ?
O4 H4 0.85(4) . ?
C1 C2 1.512(6) . ?
C1 H1A 0.9900 . ?
C1 H1B 0.9900 . ?
C2 H2A 0.9800 . ?
C2 H2B 0.9800 . ?
C2 H2C 0.9800 . ?
C3 C4 1.506(6) . ?
C3 H3A 0.9900 . ?
C3 H3B 0.9900 . ?
C4 H4A 0.9800 . ?
C4 H4B 0.9800 . ?
C4 H4C 0.9800 . ?
C5 C6 1.511(6) . ?
C5 H5A 0.9900 . ?
C5 H5B 0.9900 . ?
C6 H6A 0.9800 . ?
C6 H6B 0.9800 . ?
C6 H6C 0.9800 . ?
C7 C8 1.521(6) . ?
C7 H7A 0.9900 . ?
C7 H7B 0.9900 . ?
C8 H8A 0.9800 . ?
C8 H8B 0.9800 . ?
C8 H8C 0.9800 . ?
C9 C10 1.525(5) . ?
C9 H9A 0.9900 . ?
C9 H9B 0.9900 . ?
C10 H10A 0.9800 . ?
C10 H10B 0.9800 . ?
C10 H10C 0.9800 . ?
C11 C12 1.525(6) . ?
C11 H11A 0.9900 . ?
C11 H11B 0.9900 . ?
C12 H12A 0.9800 . ?
C12 H12B 0.9800 . ?
C12 H12C 0.9800 . ?
C13 C14 1.522(6) . ?
C13 H13A 0.9900 . ?
C13 H13B 0.9900 . ?
C14 H14A 0.9800 . ?
C14 H14B 0.9800 . ?
C14 H14C 0.9800 . ?
C15 C16 1.526(5) . ?
C15 H15A 0.9900 . ?
C15 H15B 0.9900 . ?
C16 H16A 0.9800 . ?
C16 H16B 0.9800 . ?
C16 H16C 0.9800 . ?
C17 C18 1.523(5) . ?
C17 H17A 0.9900 . ?
C17 H17B 0.9900 . ?
C18 H18A 0.9800 . ?
C18 H18B 0.9800 . ?
C18 H18C 0.9800 . ?
C19 C20 1.522(6) . ?
C19 H19A 0.9900 . ?
C19 H19B 0.9900 . ?
C20 H20A 0.9800 . ?
C20 H20B 0.9800 . ?
C20 H20C 0.9800 . ?
C21 C22 1.524(6) . ?
C21 H21A 0.9900 . ?
C21 H21B 0.9900 . ?
C22 H22A 0.9800 . ?
C22 H22B 0.9800 . ?
C22 H22C 0.9800 . ?
C23 C24 1.509(6) . ?
C23 H23A 0.9900 . ?
C23 H23B 0.9900 . ?
C24 H24A 0.9800 . ?
C24 H24B 0.9800 . ?
C24 H24C 0.9800 . ?

loop_
_geom_torsion_atom_site_label_1
_geom_torsion_atom_site_label_2
_geom_torsion_atom_site_label_3
_geom_torsion_atom_site_label_4
_geom_torsion
_geom_torsion_site_symmetry_1
_geom_torsion_site_symmetry_2
_geom_torsion_site_symmetry_3
_geom_torsion_site_symmetry_4
_geom_torsion_publ_flag
O1 P1 C1 C2 177.3(4) . . . . ?
C3 P1 C1 C2 -64.4(4) . . . . ?
C5 P1 C1 C2 54.6(4) . . . . ?
O1 P1 C3 C4 60.1(3) . . . . ?
C5 P1 C3 C4 -179.4(3) . . . . ?
C1 P1 C3 C4 -60.6(4) . . . . ?
O1 P1 C5 C6 47.3(4) . . . . ?
C3 P1 C5 C6 -70.2(4) . . . . ?
C1 P1 C5 C6 169.5(3) . . . . ?
O2 P2 C7 C8 -178.1(3) . . . . ?
C11 P2 C7 C8 -58.4(3) . . . . ?
C9 P2 C7 C8 58.5(3) . . . . ?
O2 P2 C9 C10 -56.4(3) . . . . ?
C11 P2 C9 C10 -176.9(3) . . . . ?
C7 P2 C9 C10 64.6(3) . . . . ?
O2 P2 C11 C12 52.0(3) . . . . ?
C9 P2 C11 C12 174.6(3) . . . . ?
C7 P2 C11 C12 -67.2(3) . . . . ?
O3 P3 C13 C14 -56.3(3) . . . . ?
C17 P3 C13 C14 -175.9(3) . . . . ?
C15 P3 C13 C14 65.1(4) . . . . ?
O3 P3 C15 C16 -177.7(3) . . . . ?
C13 P3 C15 C16 61.7(3) . . . . ?
C17 P3 C15 C16 -55.6(3) . . . . ?
O3 P3 C17 C18 51.2(3) . . . . ?
C13 P3 C17 C18 169.8(3) . . . . ?
C15 P3 C17 C18 -70.8(3) . . . . ?
O4 P4 C19 C20 -63.4(4) . . . . ?
C23 P4 C19 C20 178.3(3) . . . . ?
C21 P4 C19 C20 58.6(4) . . . . ?
O4 P4 C21 C22 178.0(3) . . . . ?
C19 P4 C21 C22 55.5(4) . . . . ?
C23 P4 C21 C22 -61.5(4) . . . . ?
O4 P4 C23 C24 56.9(4) . . . . ?
C19 P4 C23 C24 176.5(3) . . . . ?
C21 P4 C23 C24 -64.4(4) . . . . ?
